data_4100174
_journal_name_full 'Journal of the American Chemical Society'
_journal_paper_doi 10.1021/ja050521s
_journal_year 2005
_chemical_formula_sum 'C45 H60 Al Dy N2 O'
_chemical_formula_weight 834.43
_space_group_IT_number 11
_symmetry_cell_setting monoclinic
_symmetry_space_group_name_Hall '-P 2yb'
_symmetry_space_group_name_H-M 'P 1 21/m 1'
_cell_angle_alpha 90.00
_cell_angle_beta 109.43(3)
_cell_angle_gamma 90.00
_cell_formula_units_Z 2
_cell_length_a 10.188(2)
_cell_length_b 19.669(4)
_cell_length_c 10.536(2)
_cell_measurement_temperature 133(2)
_cell_volume 1991(1)
_diffrn_ambient_temperature 133(2)
_exptl_crystal_density_diffrn 1.392
_cod_depositor_comments
;
The following automatic conversions were performed:
'_symmetry_cell_setting' value 'Monoclinic' changed to 'monoclinic'
according to '/home/saulius/struct/CIF-dictionaries/cif_core.dic'
dictionary named 'cif_core.dic' version 2.4.1 from 2010-06-29.

Automatic conversion script
Id: cif_fix_enum 1527 2010-12-29 10:47:43Z saulius 
;
_cod_original_sg_symbol_H-M 'P 21/m'
_cod_database_code 4100174

loop_
_symmetry_equiv_pos_as_xyz
'x, y, z'
'-x, y+1/2, -z'
'-x, -y, -z'
'x, -y-1/2, z'

loop_
_atom_site_label
_atom_site_type_symbol
_atom_site_fract_x
_atom_site_fract_y
_atom_site_fract_z
_atom_site_U_iso_or_equiv
_atom_site_adp_type
_atom_site_occupancy
_atom_site_symmetry_multiplicity
_atom_site_calc_flag
_atom_site_refinement_flags
_atom_site_disorder_assembly
_atom_site_disorder_group
Al1 Al 0.7848(2) 0.2500 1.2384(2) 0.0191(5) Uani 1 2 d S . .
O1 O 0.7662(7) 0.2500 1.0656(6) 0.0303(15) Uani 1 2 d S B .
H1 H 0.830(13) 0.2500 1.057(13) 0.07(5) Uiso 1 2 d S . .
N1 N 0.9026(5) 0.1776(2) 1.3302(4) 0.0209(10) Uani 1 1 d . . .
C1 C 1.0233(6) 0.1260(3) 1.5530(6) 0.0278(14) Uani 1 1 d . . .
H1A H 1.0610 0.0929 1.5049 0.042 Uiso 1 1 calc R . .
H1B H 0.9485 0.1049 1.5785 0.042 Uiso 1 1 calc R . .
H1C H 1.0973 0.1412 1.6341 0.042 Uiso 1 1 calc R . .
C2 C 0.9663(6) 0.1861(3) 1.4633(5) 0.0217(12) Uani 1 1 d . . .
C3 C 0.9829(8) 0.2500 1.5250(8) 0.0222(18) Uani 1 2 d S . .
H3 H 1.024(8) 0.2500 1.617(8) 0.01(2) Uiso 1 2 d S . .
C4 C 0.9150(6) 0.1116(3) 1.2730(5) 0.0213(12) Uani 1 1 d . A .
C6 C 1.0453(7) 0.0349(3) 1.1824(6) 0.0307(14) Uani 1 1 d . A .
H6A H 1.1247 0.0253 1.1573 0.037 Uiso 1 1 calc R . .
C7 C 0.9463(7) -0.0146(3) 1.1672(6) 0.0353(16) Uani 1 1 d . . .
H7A H 0.9572 -0.0578 1.1318 0.042 Uiso 1 1 calc R . .
C8 C 0.8307(7) -0.0010(3) 1.2035(7) 0.0362(16) Uani 1 1 d . . .
H8A H 0.7609 -0.0348 1.1901 0.043 Uiso 1 1 calc R . .
C9 C 0.8144(6) 0.0611(3) 1.2594(6) 0.0276(14) Uani 1 1 d D . .
C10 C 0.6866(7) 0.0712(3) 1.3017(7) 0.0374(16) Uani 1 1 d D . .
H10A H 0.6930 0.1175 1.3428 0.045 Uiso 1 1 calc R . .
C11 C 0.6821(9) 0.0193(4) 1.4078(8) 0.052(2) Uani 1 1 d D . .
H11A H 0.6015 0.0284 1.4362 0.078 Uiso 1 1 calc R . .
H11B H 0.7676 0.0226 1.4856 0.078 Uiso 1 1 calc R . .
H11C H 0.6745 -0.0266 1.3695 0.078 Uiso 1 1 calc R . .
C12 C 0.5540(7) 0.0687(4) 1.1799(8) 0.055(2) Uani 1 1 d D . .
H12A H 0.5587 0.1030 1.1142 0.083 Uiso 1 1 calc R . .
H12B H 0.4735 0.0778 1.2085 0.083 Uiso 1 1 calc R . .
H12C H 0.5444 0.0235 1.1387 0.083 Uiso 1 1 calc R . .
C5 C 1.0325(6) 0.0990(3) 1.2338(6) 0.0262(13) Uani 1 1 d D . .
C13 C 1.1518(14) 0.1499(8) 1.2576(17) 0.032(3) Uani 0.60(3) 1 d PDU A 1
H13A H 1.1228 0.1935 1.2895 0.038 Uiso 0.60(3) 1 calc PR A 1
C14 C 1.182(2) 0.1645(11) 1.1279(18) 0.034(4) Uani 0.60(3) 1 d PDU A 1
H14A H 1.0972 0.1816 1.0596 0.051 Uiso 0.60(3) 1 calc PR A 1
H14B H 1.2119 0.1226 1.0955 0.051 Uiso 0.60(3) 1 calc PR A 1
H14C H 1.2555 0.1988 1.1452 0.051 Uiso 0.60(3) 1 calc PR A 1
C15 C 1.2841(14) 0.1248(12) 1.3666(14) 0.043(4) Uani 0.60(3) 1 d PDU A 1
H15A H 1.2638 0.1158 1.4496 0.065 Uiso 0.60(3) 1 calc PR A 1
H15B H 1.3566 0.1597 1.3836 0.065 Uiso 0.60(3) 1 calc PR A 1
H15C H 1.3164 0.0829 1.3361 0.065 Uiso 0.60(3) 1 calc PR A 1
C13A C 1.134(2) 0.1558(12) 1.229(2) 0.030(3) Uani 0.40(3) 1 d PDU A 2
H13B H 1.0826 0.2000 1.2184 0.036 Uiso 0.40(3) 1 calc PR A 2
C14A C 1.185(3) 0.1478(17) 1.110(3) 0.032(5) Uani 0.40(3) 1 d PDU A 2
H14D H 1.1059 0.1478 1.0260 0.048 Uiso 0.40(3) 1 calc PR A 2
H14E H 1.2363 0.1049 1.1181 0.048 Uiso 0.40(3) 1 calc PR A 2
H14F H 1.2475 0.1857 1.1087 0.048 Uiso 0.40(3) 1 calc PR A 2
C15A C 1.256(2) 0.1590(16) 1.360(2) 0.039(4) Uani 0.40(3) 1 d PDU A 2
H15D H 1.2220 0.1643 1.4358 0.058 Uiso 0.40(3) 1 calc PR A 2
H15E H 1.3157 0.1978 1.3571 0.058 Uiso 0.40(3) 1 calc PR A 2
H15F H 1.3106 0.1169 1.3710 0.058 Uiso 0.40(3) 1 calc PR A 2
C16 C 0.6084(9) 0.2500 1.2744(8) 0.029(2) Uani 1 2 d S . .
H16A H 0.5459 0.2841 1.2175 0.043 Uiso 0.50 1 calc PR . .
H16B H 0.6257 0.2610 1.3693 0.043 Uiso 0.50 1 calc PR . .
H16C H 0.5653 0.2050 1.2545 0.043 Uiso 0.50 1 calc PR . .
C17 C 0.7295(8) 0.1690(4) 0.6726(7) 0.053(2) Uani 1 1 d D B .
H17A H 0.7346 0.1900 0.5931 0.063 Uiso 1 1 calc R . .
C18 C 0.6173(8) 0.1340(4) 0.6837(7) 0.059(2) Uani 1 1 d D B .
H18A H 0.5313 0.1269 0.6135 0.070 Uiso 1 1 calc R . .
C19 C 0.6511(7) 0.1109(3) 0.8150(8) 0.049(2) Uani 1 1 d D . .
H19A H 0.5926 0.0853 0.8510 0.059 Uiso 1 1 calc R . .
C20 C 0.7855(7) 0.1318(3) 0.8841(6) 0.0395(17) Uani 1 1 d D . .
H20A H 0.8359 0.1225 0.9759 0.047 Uiso 1 1 calc R . .
C21 C 0.8343(7) 0.1685(4) 0.7970(7) 0.0445(18) Uani 1 1 d D . .
H21A H 0.9230 0.1895 0.8183 0.053 Uiso 1 1 calc R . .
Dy1 Dy 0.63157(4) 0.2500 0.82703(4) 0.02448(15) Uani 1 2 d SD . .
C22 C 0.4121(17) 0.2973(7) 0.8918(13) 0.035(5) Uani 0.50 1 d PDU B -1
H22A H 0.4308 0.3344 0.9532 0.042 Uiso 0.50 1 calc PR B -1
C23 C 0.3714(18) 0.3022(9) 0.7531(13) 0.034(5) Uani 0.50 1 d PDU B -1
H23A H 0.3581 0.3432 0.7027 0.040 Uiso 0.50 1 calc PR B -1
C24 C 0.3532(12) 0.2368(9) 0.7001(10) 0.035(6) Uani 0.50 1 d PDU B -1
H24A H 0.3267 0.2252 0.6074 0.042 Uiso 0.50 1 calc PR B -1
C25 C 0.3808(18) 0.1916(9) 0.8069(14) 0.038(4) Uani 0.50 1 d PDU B -1
H25A H 0.3735 0.1435 0.7997 0.045 Uiso 0.50 1 calc PR B -1
C26 C 0.4208(17) 0.2286(7) 0.9259(12) 0.032(6) Uani 0.50 1 d PDU B -1
H26A H 0.4490 0.2104 1.0144 0.038 Uiso 0.50 1 calc PR B -1

loop_
_atom_site_aniso_label
_atom_site_aniso_U_11
_atom_site_aniso_U_22
_atom_site_aniso_U_33
_atom_site_aniso_U_23
_atom_site_aniso_U_13
_atom_site_aniso_U_12
Al1 0.0206(13) 0.0203(12) 0.0158(11) 0.000 0.0055(10) 0.000
O1 0.024(4) 0.049(4) 0.017(3) 0.000 0.006(3) 0.000
N1 0.022(2) 0.025(3) 0.017(2) 0.000(2) 0.0068(19) 0.000(2)
C1 0.031(3) 0.031(3) 0.022(3) 0.006(3) 0.009(3) 0.009(3)
C2 0.018(3) 0.031(3) 0.020(3) 0.005(2) 0.011(2) 0.003(2)
C3 0.021(4) 0.032(5) 0.011(4) 0.000 0.002(3) 0.000
C4 0.026(3) 0.021(3) 0.016(3) 0.002(2) 0.005(2) 0.006(2)
C6 0.037(4) 0.033(4) 0.025(3) 0.001(3) 0.014(3) 0.011(3)
C7 0.054(4) 0.023(3) 0.029(3) 0.001(3) 0.015(3) 0.008(3)
C8 0.045(4) 0.021(3) 0.046(4) -0.003(3) 0.019(3) -0.004(3)
C9 0.031(3) 0.022(3) 0.032(3) 0.000(3) 0.015(3) 0.003(3)
C10 0.039(4) 0.024(3) 0.059(4) -0.003(3) 0.029(3) -0.002(3)
C11 0.065(5) 0.032(4) 0.079(6) -0.004(4) 0.050(5) -0.005(4)
C12 0.034(4) 0.042(5) 0.089(6) -0.010(4) 0.019(4) -0.003(3)
C5 0.029(3) 0.029(3) 0.021(3) 0.001(2) 0.008(3) 0.002(3)
C13 0.025(5) 0.039(5) 0.033(6) -0.006(5) 0.012(4) -0.001(5)
C14 0.036(6) 0.033(9) 0.032(6) 0.002(6) 0.008(5) -0.003(6)
C15 0.035(6) 0.063(10) 0.030(5) 0.006(6) 0.007(5) -0.001(7)
C13A 0.024(6) 0.037(6) 0.030(7) -0.005(6) 0.012(5) 0.002(6)
C14A 0.029(8) 0.039(12) 0.032(6) -0.008(8) 0.016(6) 0.004(8)
C15A 0.034(8) 0.053(10) 0.030(6) -0.002(8) 0.010(6) 0.001(9)
C16 0.032(5) 0.034(5) 0.021(4) 0.000 0.009(4) 0.000
C17 0.072(6) 0.063(5) 0.035(4) 0.010(4) 0.033(4) 0.029(5)
C18 0.045(5) 0.069(6) 0.046(5) -0.033(4) -0.006(4) 0.014(4)
C19 0.053(5) 0.030(4) 0.076(6) -0.008(4) 0.037(4) -0.009(4)
C20 0.048(4) 0.041(4) 0.026(3) -0.002(3) 0.007(3) 0.010(3)
C21 0.038(4) 0.041(4) 0.055(5) 0.005(4) 0.017(4) 0.006(3)
Dy1 0.0245(2) 0.0303(2) 0.0176(2) 0.000 0.00570(15) 0.000
C22 0.031(9) 0.041(12) 0.030(8) -0.001(8) 0.006(8) 0.014(8)
C23 0.028(8) 0.046(9) 0.025(9) 0.009(8) 0.005(8) 0.011(8)
C24 0.023(5) 0.056(16) 0.025(5) -0.004(6) 0.007(4) -0.005(7)
C25 0.027(9) 0.041(6) 0.042(11) 0.000(9) 0.005(10) 0.001(7)
C26 0.019(6) 0.051(17) 0.025(6) 0.007(6) 0.006(5) -0.013(6)

loop_
_geom_bond_atom_site_label_1
_geom_bond_atom_site_label_2
_geom_bond_distance
_geom_bond_site_symmetry_2
_geom_bond_publ_flag
Al1 O1 1.766(6) . ?
Al1 N1 1.905(5) 4_565 ?
Al1 N1 1.905(5) . ?
Al1 C16 1.956(9) . ?
O1 Dy1 2.431(6) . ?
N1 C2 1.345(7) . ?
N1 C4 1.454(7) . ?
C1 C2 1.503(8) . ?
C2 C3 1.400(7) . ?
C3 C2 1.400(7) 4_565 ?
C4 C9 1.401(8) . ?
C4 C5 1.412(8) . ?
C6 C7 1.373(9) . ?
C6 C5 1.395(8) . ?
C7 C8 1.380(9) . ?
C8 C9 1.390(9) . ?
C9 C10 1.523(8) . ?
C10 C12 1.523(9) . ?
C10 C11 1.526(8) . ?
C5 C13 1.530(11) . ?
C5 C13A 1.532(14) . ?
C13 C14 1.524(11) . ?
C13 C15 1.532(12) . ?
C13A C15A 1.523(13) . ?
C13A C14A 1.524(14) . ?
C17 C18 1.372(9) . ?
C17 C21 1.388(8) . ?
C17 Dy1 2.695(7) . ?
C18 C19 1.387(9) . ?
C18 Dy1 2.713(7) . ?
C19 C20 1.382(8) . ?
C19 Dy1 2.749(7) . ?
C20 C21 1.384(8) . ?
C20 Dy1 2.757(7) . ?
C21 Dy1 2.715(7) . ?
Dy1 C17 2.695(7) 4_565 ?
Dy1 C23 2.705(15) . ?
Dy1 C23 2.705(15) 4_565 ?
Dy1 C22 2.711(14) . ?
Dy1 C22 2.711(14) 4_565 ?
Dy1 C26 2.713(14) 4_565 ?
Dy1 C26 2.713(14) . ?
Dy1 C18 2.713(7) 4_565 ?
Dy1 C21 2.715(7) 4_565 ?
C22 C23 1.384(12) . ?
C22 C26 1.394(12) . ?
C23 C24 1.390(13) . ?
C24 C25 1.388(12) . ?
C25 C26 1.388(12) . ?
